data_7009147
loop_
_publ_author_name
'Cobley, Christopher J.'
'Ellis, Dianne D.'
'Orpen, A. Guy'
'Pringle, Paul G.'

_publ_section_title
;
 Calix[4]arene derived phosphites: their hydrolytic stability and
 complexes with gold(I), platinum(II,0), palladium(II) and iridium(I)
;
_journal_issue 7
_journal_name_full 'Journal of the Chemical Society, Dalton Transactions'
_journal_page_first 1101
_journal_paper_doi 10.1039/a908960h
_journal_year 2000
_chemical_formula_sum 'C94 H112 Cl24 O8 P2 Pd2'
_chemical_formula_weight 2495.38
_chemical_name_systematic
; 
 ? 
;
_space_group_IT_number 2
_symmetry_cell_setting triclinic
_symmetry_space_group_name_Hall '-P 1'
_symmetry_space_group_name_H-M 'P -1'
_atom_sites_solution_hydrogens geom
_atom_sites_solution_primary direct
_atom_sites_solution_secondary difmap
_audit_creation_method SHELXL
_cell_angle_alpha 106.68(3)
_cell_angle_beta 95.68(3)
_cell_angle_gamma 107.47(3)
_cell_formula_units_Z 1
_cell_length_a 13.312(3)
_cell_length_b 13.923(3)
_cell_length_c 16.352(3)
_cell_measurement_temperature 173(2)
_cell_volume 2711.9(13)
_computing_cell_refinement 'SMART (Siemens, 1995b)'
_computing_data_collection 'SMART (Siemens, 1995b)'
_computing_data_reduction 'SMART (Siemens, 1995b)'
_computing_molecular_graphics 'SHELXTL (Siemens, 1995a)'
_computing_publication_material 'SHELXTL (Siemens, 1995a)'
_computing_structure_refinement 'SHELXTL (Siemens, 1995a)'
_computing_structure_solution 'SHELXTL (Siemens, 1995a)'
_diffrn_ambient_temperature 173(2)
_diffrn_measurement_device_type 'Siemens SMART CCD diffractometer'
_diffrn_measurement_method '\w rotation with narrow frames'
_diffrn_radiation_monochromator graphite
_diffrn_radiation_source 'fine-focus sealed tube'
_diffrn_radiation_type MoK\a
_diffrn_radiation_wavelength 0.71073
_diffrn_reflns_av_R_equivalents 0.0269
_diffrn_reflns_av_sigmaI/netI 0.0448
_diffrn_reflns_limit_h_max 15
_diffrn_reflns_limit_h_min 0
_diffrn_reflns_limit_k_max 15
_diffrn_reflns_limit_k_min -16
_diffrn_reflns_limit_l_max 19
_diffrn_reflns_limit_l_min -19
_diffrn_reflns_number 10006
_diffrn_reflns_theta_max 25.00
_diffrn_reflns_theta_min 1.63
_exptl_absorpt_coefficient_mu 1.004
_exptl_absorpt_correction_type empirical
_exptl_crystal_density_diffrn 1.528
_exptl_crystal_F_000 1270
_exptl_crystal_size_max 0.4
_exptl_crystal_size_mid 0.2
_exptl_crystal_size_min 0.2
_refine_diff_density_max 0.464
_refine_diff_density_min -0.625
_refine_diff_density_rms 0.090
_refine_ls_extinction_method none
_refine_ls_goodness_of_fit_all 1.090
_refine_ls_goodness_of_fit_obs 1.090
_refine_ls_hydrogen_treatment mixed
_refine_ls_matrix_type full
_refine_ls_number_parameters 714
_refine_ls_number_reflns 9545
_refine_ls_number_restraints 399
_refine_ls_restrained_S_all 1.159
_refine_ls_restrained_S_obs 1.161
_refine_ls_R_factor_all 0.0758
_refine_ls_R_factor_obs 0.0507
_refine_ls_shift/esd_max -0.288
_refine_ls_shift/esd_mean 0.003
_refine_ls_structure_factor_coef Fsqd
_refine_ls_weighting_details 'w=1/[\s^2^(Fo^2^)+(0.0620P)^2^+6.4000P] where P=(Fo^2^+2Fc^2^)/3'
_refine_ls_weighting_scheme calc
_refine_ls_wR_factor_all 0.1482
_refine_ls_wR_factor_obs 0.1260
_reflns_number_observed 7268
_reflns_number_total 9555
_reflns_observed_criterion >2sigma(I)
_cod_data_source_file a908960h.txt
_cod_data_source_block 8b
_cod_depositor_comments
;
The following automatic conversions were performed:
'_symmetry_cell_setting' value 'Triclinic' changed to 'triclinic'
according to '/home/saulius/struct/CIF-dictionaries/cif_core.dic'
dictionary named 'cif_core.dic' version 2.4.1 from 2010-06-29.

Automatic conversion script
Id: cif_fix_enum 1527 2010-12-29 10:47:43Z saulius 

The following automatic conversions were performed:

'_refine_ls_weighting_scheme' value 'calc
w=1/[\s^2^(Fo^2^)+(0.0620P)^2^+6.4000P] where P=(Fo^2^+2Fc^2^)/3' was
changed to 'calc'. New tag '_refine_ls_weighting_details' was
created. The value of the new tag was set to
'w=1/[\s^2^(Fo^2^)+(0.0620P)^2^+6.4000P] where P=(Fo^2^+2Fc^2^)/3'.

Automatic conversion script
Id: cif_fix_values 3143 2015-03-26 13:38:13Z robertas 
;
_cod_original_cell_volume 2711.8(9)
_cod_original_sg_symbol_H-M P-1
_cod_database_code 7009147

loop_
_symmetry_equiv_pos_as_xyz
'x, y, z'
'-x, -y, -z'

loop_
_atom_site_aniso_label
_atom_site_aniso_U_11
_atom_site_aniso_U_22
_atom_site_aniso_U_33
_atom_site_aniso_U_23
_atom_site_aniso_U_13
_atom_site_aniso_U_12
Pd1 0.0291(2) 0.0181(2) 0.0316(2) 0.00080(14) 0.0123(2) 0.00683(14)
Cl1 0.0549(9) 0.0204(6) 0.0523(9) -0.0037(6) 0.0336(7) 0.0019(6)
Cl2 0.0454(8) 0.0244(6) 0.0474(8) 0.0061(6) 0.0226(6) 0.0054(6)
P1 0.0227(6) 0.0193(6) 0.0241(6) 0.0030(5) 0.0070(5) 0.0077(5)
O1 0.040(2) 0.049(2) 0.036(2) 0.010(2) 0.016(2) 0.021(2)
O2 0.021(2) 0.025(2) 0.028(2) 0.0075(14) 0.0068(13) 0.0068(13)
O3 0.026(2) 0.024(2) 0.026(2) 0.0047(13) 0.0077(13) 0.0111(13)
O4 0.027(2) 0.017(2) 0.029(2) 0.0014(13) 0.0092(14) 0.0067(13)
C1 0.025(2) 0.041(3) 0.032(3) 0.010(2) 0.008(2) 0.015(2)
C2 0.022(2) 0.031(3) 0.035(3) 0.007(2) 0.005(2) 0.011(2)
C3 0.026(3) 0.039(3) 0.043(3) 0.010(2) 0.013(2) 0.014(2)
C4 0.031(3) 0.033(3) 0.057(4) 0.009(3) 0.010(3) 0.016(2)
C5 0.030(3) 0.032(3) 0.061(4) 0.018(3) 0.005(3) 0.011(2)
C6 0.025(3) 0.045(3) 0.045(3) 0.022(3) 0.007(2) 0.016(2)
C7 0.049(4) 0.043(3) 0.074(5) 0.010(3) 0.020(3) 0.028(3)
C8 0.132(8) 0.084(6) 0.125(8) 0.035(6) 0.091(7) 0.072(6)
C9 0.070(6) 0.064(5) 0.152(10) -0.037(6) 0.010(6) 0.027(5)
C10 0.072(5) 0.088(6) 0.116(7) 0.028(5) 0.029(5) 0.059(5)
C11 0.030(3) 0.062(4) 0.059(4) 0.037(3) 0.010(3) 0.015(3)
C12 0.025(2) 0.024(2) 0.026(2) 0.005(2) 0.010(2) 0.009(2)
C13 0.027(2) 0.026(2) 0.032(3) 0.008(2) 0.007(2) 0.011(2)
C14 0.031(3) 0.031(3) 0.031(3) 0.012(2) 0.006(2) 0.011(2)
C15 0.030(3) 0.026(2) 0.035(3) 0.010(2) 0.008(2) 0.008(2)
C16 0.024(2) 0.024(2) 0.040(3) 0.008(2) 0.009(2) 0.006(2)
C17 0.023(2) 0.019(2) 0.033(3) 0.005(2) 0.006(2) 0.007(2)
C18 0.038(3) 0.040(3) 0.050(3) 0.024(3) 0.019(3) 0.012(3)
C19 0.050(4) 0.038(4) 0.065(5) 0.021(4) 0.008(4) -0.007(3)
C20 0.046(4) 0.064(5) 0.068(6) 0.044(5) 0.012(4) 0.009(4)
C21 0.067(5) 0.057(5) 0.073(6) 0.036(4) 0.047(5) 0.024(4)
C19' 0.050(4) 0.038(4) 0.065(5) 0.021(4) 0.008(4) -0.007(3)
C20' 0.046(4) 0.064(5) 0.068(6) 0.044(5) 0.012(4) 0.009(4)
C21' 0.067(5) 0.057(5) 0.073(6) 0.036(4) 0.047(5) 0.024(4)
C22 0.021(2) 0.023(2) 0.037(3) 0.009(2) 0.004(2) 0.006(2)
C23 0.019(2) 0.030(2) 0.026(2) 0.005(2) 0.001(2) 0.011(2)
C24 0.019(2) 0.025(2) 0.029(2) 0.008(2) 0.003(2) 0.008(2)
C25 0.024(2) 0.033(3) 0.034(3) 0.015(2) 0.011(2) 0.011(2)
C26 0.025(2) 0.031(3) 0.031(3) 0.011(2) 0.007(2) 0.013(2)
C27 0.033(3) 0.023(2) 0.031(3) 0.009(2) 0.009(2) 0.012(2)
C28 0.024(2) 0.028(2) 0.023(2) 0.009(2) 0.003(2) 0.008(2)
C29 0.039(3) 0.035(3) 0.047(3) 0.018(2) 0.019(3) 0.023(2)
C30 0.062(4) 0.054(4) 0.081(5) 0.034(4) 0.052(4) 0.037(3)
C31 0.072(5) 0.046(4) 0.051(4) 0.008(3) 0.027(3) 0.030(3)
C32 0.048(4) 0.061(4) 0.074(5) 0.032(4) 0.028(3) 0.037(3)
C33 0.027(2) 0.026(2) 0.032(3) 0.011(2) 0.009(2) 0.010(2)
C34 0.029(2) 0.018(2) 0.027(2) 0.001(2) 0.010(2) 0.006(2)
C35 0.026(2) 0.024(2) 0.027(2) 0.006(2) 0.010(2) 0.007(2)
C36 0.030(3) 0.022(2) 0.046(3) 0.008(2) 0.014(2) 0.010(2)
C37 0.038(3) 0.023(3) 0.042(3) 0.000(2) 0.007(2) 0.006(2)
C38 0.028(3) 0.028(3) 0.039(3) -0.001(2) 0.000(2) 0.005(2)
C39 0.025(2) 0.028(3) 0.036(3) 0.007(2) 0.010(2) 0.010(2)
C40 0.049(4) 0.031(3) 0.076(5) -0.019(3) -0.010(3) 0.016(3)
C41 0.139(9) 0.096(7) 0.061(5) -0.031(5) -0.009(6) 0.073(7)
C42 0.055(5) 0.037(4) 0.218(13) -0.037(6) 0.012(6) -0.006(4)
C43 0.095(6) 0.036(4) 0.106(7) -0.024(4) -0.015(5) 0.032(4)
C44 0.022(2) 0.030(3) 0.050(3) 0.004(2) 0.003(2) 0.008(2)
C45 0.155(18) 0.072(10) 0.095(12) 0.020(9) 0.056(13) 0.005(11)
Cl3 0.283(15) 0.181(11) 0.337(14) 0.099(10) 0.175(13) 0.148(11)
Cl4 0.344(16) 0.217(12) 0.113(6) 0.023(7) -0.019(9) -0.146(10)
Cl5 0.162(4) 0.042(2) 0.057(2) 0.014(2) 0.033(3) 0.005(2)
C45' 0.072(14) 0.049(12) 0.075(15) 0.032(11) 0.050(13) 0.029(11)
Cl3' 0.127(9) 0.127(10) 0.311(19) 0.147(12) 0.088(11) 0.077(8)
Cl4' 0.062(4) 0.103(7) 0.131(10) 0.072(8) -0.001(5) 0.001(4)
Cl5' 0.456(29) 0.143(14) 0.116(11) 0.057(10) 0.098(15) -0.073(16)
C46 0.148(11) 0.090(8) 0.213(15) 0.105(9) 0.089(11) 0.063(8)
Cl6 0.078(3) 0.124(6) 0.087(3) 0.055(3) 0.012(2) -0.009(3)
Cl7 0.081(3) 0.094(3) 0.107(3) 0.063(3) 0.009(2) 0.021(2)
Cl8 0.143(5) 0.064(3) 0.215(8) 0.019(3) 0.072(5) 0.053(3)
C46' 0.148(11) 0.090(8) 0.213(15) 0.105(9) 0.089(11) 0.063(8)
Cl6' 0.194(18) 0.090(8) 0.235(18) 0.110(10) 0.039(14) 0.039(10)
Cl7' 0.104(10) 0.301(25) 0.242(20) 0.188(20) -0.003(11) 0.025(15)
Cl8' 0.306(17) 0.090(7) 0.088(6) 0.026(5) 0.079(8) 0.118(9)
C47 0.092(7) 0.097(7) 0.080(6) 0.007(5) -0.010(5) 0.011(6)
Cl9 0.189(7) 0.117(4) 0.088(3) 0.033(3) 0.049(4) 0.015(4)
ClA 0.202(7) 0.175(7) 0.110(5) -0.032(4) -0.017(4) 0.101(6)
ClB 0.198(8) 0.190(8) 0.174(7) 0.048(6) -0.070(6) 0.085(7)
C47' 0.092(7) 0.097(7) 0.080(6) 0.007(5) -0.010(5) 0.011(6)
Cl9' 0.158(11) 0.152(11) 0.124(9) -0.018(8) 0.041(8) 0.040(9)
ClA' 0.229(17) 0.132(10) 0.293(22) 0.054(12) 0.180(16) 0.060(11)
ClB' 0.444(33) 0.409(31) 0.452(34) 0.061(30) 0.013(31) 0.004(29)

loop_
_atom_site_label
_atom_site_type_symbol
_atom_site_fract_x
_atom_site_fract_y
_atom_site_fract_z
_atom_site_U_iso_or_equiv
_atom_site_thermal_displace_type
_atom_site_occupancy
_atom_site_calc_flag
_atom_site_refinement_flags
_atom_site_disorder_group
Pd1 Pd 0.92893(3) 0.51327(3) 0.58226(3) 0.02781(13) Uani 1 d . .
Cl1 Cl 1.06221(12) 0.62649(10) 0.53945(10) 0.0471(4) Uani 1 d . .
Cl2 Cl 0.79575(11) 0.39475(10) 0.61549(9) 0.0410(3) Uani 1 d . .
P1 P 0.90584(9) 0.64187(9) 0.68387(8) 0.0227(3) Uani 1 d . .
O1 O 1.0842(3) 0.7573(3) 0.9142(2) 0.0407(9) Uani 1 d . .
H1 H 1.1099(43) 0.8199(9) 0.9135(28) 0.049 Uiso 1 calc R .
O2 O 0.8898(2) 0.6345(2) 0.7763(2) 0.0254(7) Uani 1 d . .
O3 O 0.8019(3) 0.6603(2) 0.6456(2) 0.0250(7) Uani 1 d . .
O4 O 1.0038(3) 0.7478(2) 0.7033(2) 0.0257(7) Uani 1 d . .
C1 C 1.1157(4) 0.6900(4) 0.8509(3) 0.0321(11) Uani 1 d . .
C2 C 1.1847(4) 0.7275(4) 0.8000(3) 0.0299(11) Uani 1 d . .
C3 C 1.2206(4) 0.6547(4) 0.7434(4) 0.0360(12) Uani 1 d . .
H3A H 1.2690(4) 0.6800(4) 0.7091(4) 0.043 Uiso 1 calc R .
C4 C 1.1893(4) 0.5481(4) 0.7349(4) 0.0408(13) Uani 1 d . .
C5 C 1.1117(4) 0.5124(4) 0.7811(4) 0.0403(13) Uani 1 d . .
H5A H 1.0840(4) 0.4383(4) 0.7731(4) 0.048 Uiso 1 calc R .
C6 C 1.0736(4) 0.5816(4) 0.8383(4) 0.0361(12) Uani 1 d . .
C7 C 1.2414(5) 0.4732(5) 0.6817(5) 0.054(2) Uani 1 d . .
C8 C 1.3057(9) 0.5217(7) 0.6232(7) 0.101(3) Uani 1 d . .
H8A H 1.3643(30) 0.5873(28) 0.6590(7) 0.121 Uiso 1 calc R .
H8B H 1.2587(13) 0.5385(46) 0.5836(28) 0.121 Uiso 1 calc R .
H8C H 1.3358(44) 0.4708(21) 0.5892(31) 0.121 Uiso 1 calc R .
C9 C 1.1590(7) 0.3704(7) 0.6237(8) 0.112(4) Uani 1 d . .
H9A H 1.1084(34) 0.3849(8) 0.5853(31) 0.134 Uiso 1 calc R .
H9B H 1.1200(38) 0.3324(26) 0.6593(8) 0.134 Uiso 1 calc R .
H9C H 1.1946(9) 0.3262(25) 0.5884(34) 0.134 Uiso 1 calc R .
C10 C 1.3187(7) 0.4551(7) 0.7442(6) 0.085(3) Uani 1 d . .
H10A H 1.3775(24) 0.5225(12) 0.7755(27) 0.102 Uiso 1 calc R .
H10B H 1.3480(35) 0.4025(34) 0.7117(7) 0.102 Uiso 1 calc R .
H10C H 1.2809(12) 0.4284(42) 0.7860(23) 0.102 Uiso 1 calc R .
C11 C 0.9956(4) 0.5435(5) 0.8919(4) 0.0463(15) Uani 1 d . .
H11A H 1.0191(4) 0.5976(5) 0.9510(4) 0.056 Uiso 1 calc R .
H11B H 1.0038(4) 0.4773(5) 0.8979(4) 0.056 Uiso 1 calc R .
C12 C 0.8252(4) 0.5574(4) 0.8080(3) 0.0252(10) Uani 1 d . .
C13 C 0.8757(4) 0.5202(4) 0.8633(3) 0.0283(10) Uani 1 d . .
C14 C 0.8109(4) 0.4539(4) 0.9024(3) 0.0306(11) Uani 1 d . .
H14A H 0.8453(4) 0.4286(4) 0.9412(3) 0.037 Uiso 1 calc R .
C15 C 0.7009(4) 0.4235(4) 0.8880(3) 0.0306(11) Uani 1 d . .
C16 C 0.6545(4) 0.4605(4) 0.8297(3) 0.0302(11) Uani 1 d . .
H16A H 0.5782(4) 0.4393(4) 0.8170(3) 0.036 Uiso 1 calc R .
C17 C 0.7121(4) 0.5267(4) 0.7885(3) 0.0257(10) Uani 1 d . .
C18 C 0.6320(5) 0.3523(5) 0.9313(4) 0.0406(13) Uani 1 d . .
C19 C 0.5507(6) 0.2500(6) 0.8588(6) 0.056(2) Uani 0.844(8) d P 1
H19A H 0.5061(28) 0.2710(6) 0.8208(20) 0.067 Uiso 0.844(8) calc PR 1
H19B H 0.5047(28) 0.2044(20) 0.8861(6) 0.067 Uiso 0.844(8) calc PR 1
H19C H 0.5906(6) 0.2105(22) 0.8242(22) 0.067 Uiso 0.844(8) calc PR 1
C20 C 0.6963(6) 0.3151(8) 0.9893(6) 0.056(2) Uani 0.844(8) d P 1
H20A H 0.7439(32) 0.2844(40) 0.9570(13) 0.068 Uiso 0.844(8) calc PR 1
H20B H 0.6472(7) 0.2608(33) 1.0076(31) 0.068 Uiso 0.844(8) calc PR 1
H20C H 0.7396(35) 0.3759(11) 1.0408(18) 0.068 Uiso 0.844(8) calc PR 1
C21 C 0.5676(7) 0.4109(7) 0.9840(6) 0.059(2) Uani 0.844(8) d P 1
H21A H 0.5201(31) 0.4281(38) 0.9452(8) 0.071 Uiso 0.844(8) calc PR 1
H21B H 0.6168(7) 0.4770(22) 1.0282(23) 0.071 Uiso 0.844(8) calc PR 1
H21C H 0.5243(33) 0.3654(18) 1.0128(29) 0.071 Uiso 0.844(8) calc PR 1
C19' C 0.6586(36) 0.4345(32) 1.0357(29) 0.056(2) Uani 0.156(8) d P 2
H19D H 0.7229(133) 0.4315(168) 1.0681(54) 0.067 Uiso 0.156(8) calc PR 2
H19E H 0.5973(97) 0.4117(137) 1.0629(62) 0.067 Uiso 0.156(8) calc PR 2
H19F H 0.6709(220) 0.5078(47) 1.0366(30) 0.067 Uiso 0.156(8) calc PR 2
C20' C 0.5177(33) 0.3118(40) 0.8985(32) 0.056(2) Uani 0.156(8) d P 2
H20D H 0.4881(47) 0.3687(76) 0.9198(153) 0.068 Uiso 0.156(8) calc PR 2
H20E H 0.4839(44) 0.2523(154) 0.9186(157) 0.068 Uiso 0.156(8) calc PR 2
H20F H 0.5031(34) 0.2868(210) 0.8346(32) 0.068 Uiso 0.156(8) calc PR 2
C21' C 0.6770(44) 0.2679(41) 0.9396(38) 0.059(2) Uani 0.156(8) d P 2
H21D H 0.7419(149) 0.3004(62) 0.9857(142) 0.071 Uiso 0.156(8) calc PR 2
H21E H 0.6951(240) 0.2350(175) 0.8842(71) 0.071 Uiso 0.156(8) calc PR 2
H21F H 0.6234(102) 0.2132(140) 0.9543(208) 0.071 Uiso 0.156(8) calc PR 2
C22 C 0.6480(4) 0.5537(4) 0.7223(3) 0.0276(10) Uani 1 d . .
H22A H 0.6600(4) 0.5195(4) 0.6638(3) 0.033 Uiso 1 calc R .
H22B H 0.5707(4) 0.5218(4) 0.7220(3) 0.033 Uiso 1 calc R .
C23 C 0.7516(4) 0.7220(4) 0.6998(3) 0.0256(10) Uani 1 d . .
C24 C 0.6737(4) 0.6707(4) 0.7368(3) 0.0245(10) Uani 1 d . .
C25 C 0.6215(4) 0.7320(4) 0.7876(3) 0.0287(11) Uani 1 d . .
H25A H 0.5668(4) 0.6986(4) 0.8139(3) 0.034 Uiso 1 calc R .
C26 C 0.6474(4) 0.8396(4) 0.8005(3) 0.0280(10) Uani 1 d . .
C27 C 0.7271(4) 0.8872(4) 0.7614(3) 0.0283(10) Uani 1 d . .
H27A H 0.7443(4) 0.9609(4) 0.7687(3) 0.034 Uiso 1 calc R .
C28 C 0.7824(4) 0.8296(4) 0.7117(3) 0.0251(10) Uani 1 d . .
C29 C 0.5891(4) 0.9085(4) 0.8541(4) 0.0361(12) Uani 1 d . .
C30 C 0.5152(6) 0.8485(5) 0.9020(5) 0.056(2) Uani 1 d . .
H30A H 0.5559(9) 0.8209(29) 0.9371(21) 0.067 Uiso 1 calc R .
H30B H 0.4559(19) 0.7889(21) 0.8596(5) 0.067 Uiso 1 calc R .
H30C H 0.4861(27) 0.8971(10) 0.9402(21) 0.067 Uiso 1 calc R .
C31 C 0.6729(6) 1.0099(5) 0.9212(4) 0.055(2) Uani 1 d . .
H31A H 0.7194(22) 1.0505(17) 0.8909(5) 0.066 Uiso 1 calc R .
H31B H 0.7167(22) 0.9898(5) 0.9607(17) 0.066 Uiso 1 calc R .
H31C H 0.6361(6) 1.0540(17) 0.9549(19) 0.066 Uiso 1 calc R .
C32 C 0.5223(5) 0.9416(6) 0.7932(5) 0.053(2) Uani 1 d . .
H32A H 0.5695(7) 0.9826(29) 0.7636(21) 0.064 Uiso 1 calc R .
H32B H 0.4856(27) 0.9856(28) 0.8271(6) 0.064 Uiso 1 calc R .
H32C H 0.4688(22) 0.8776(6) 0.7498(17) 0.064 Uiso 1 calc R .
C33 C 0.8777(4) 0.8827(4) 0.6781(3) 0.0276(10) Uani 1 d . .
H33A H 0.8676(4) 0.9440(4) 0.6637(3) 0.033 Uiso 1 calc R .
H33B H 0.8840(4) 0.8314(4) 0.6243(3) 0.033 Uiso 1 calc R .
C34 C 1.0382(4) 0.8566(4) 0.7568(3) 0.0262(10) Uani 1 d . .
C35 C 0.9792(4) 0.9211(4) 0.7470(3) 0.0261(10) Uani 1 d . .
C36 C 1.0155(4) 1.0260(4) 0.8028(4) 0.0326(11) Uani 1 d . .
H36A H 0.9738(4) 1.0696(4) 0.7984(4) 0.039 Uiso 1 calc R .
C37 C 1.1101(4) 1.0697(4) 0.8648(4) 0.0382(13) Uani 1 d . .
C38 C 1.1717(4) 1.0045(4) 0.8649(4) 0.0360(12) Uani 1 d . .
H38A H 1.2392(4) 1.0338(4) 0.9042(4) 0.043 Uiso 1 calc R .
C39 C 1.1398(4) 0.8999(4) 0.8107(3) 0.0301(11) Uani 1 d . .
C40 C 1.1453(5) 1.1831(5) 0.9314(5) 0.062(2) Uani 1 d . .
C41 C 1.1318(9) 1.1710(8) 1.0216(5) 0.106(4) Uani 1 d . .
H41A H 1.0552(9) 1.1404(48) 1.0215(15) 0.127 Uiso 1 calc R .
H41B H 1.1629(47) 1.2413(11) 1.0671(7) 0.127 Uiso 1 calc R .
H41C H 1.1688(45) 1.1237(43) 1.0330(19) 0.127 Uiso 1 calc R .
C42 C 1.2612(7) 1.2427(6) 0.9410(9) 0.128(5) Uani 1 d . .
H42A H 1.3041(7) 1.2035(34) 0.9592(50) 0.154 Uiso 1 calc R .
H42B H 1.2809(17) 1.3136(26) 0.9851(40) 0.154 Uiso 1 calc R .
H42C H 1.2750(13) 1.2505(55) 0.8850(17) 0.154 Uiso 1 calc R .
C43 C 1.0746(7) 1.2444(6) 0.9126(6) 0.090(3) Uani 1 d . .
H43A H 0.9998(11) 1.2048(24) 0.9118(38) 0.108 Uiso 1 calc R .
H43B H 1.0803(37) 1.2535(41) 0.8558(19) 0.108 Uiso 1 calc R .
H43C H 1.0980(32) 1.3147(20) 0.9581(22) 0.108 Uiso 1 calc R .
C44 C 1.2214(4) 0.8430(4) 0.8066(4) 0.0365(12) Uani 1 d . .
H44A H 1.2545(4) 0.8489(4) 0.7559(4) 0.044 Uiso 1 calc R .
H44B H 1.2790(4) 0.8831(4) 0.8594(4) 0.044 Uiso 1 calc R .
C45 C 1.2362(14) 0.0210(10) 0.6032(10) 0.115(7) Uani 0.659(8) d PD 1
H45 H 1.2794(14) 0.0289(10) 0.5574(10) 0.138 Uiso 0.659(8) calc PR 1
Cl3 Cl 1.1363(12) 0.0718(11) 0.5951(12) 0.239(7) Uani 0.659(8) d PDU 1
Cl4 Cl 1.3124(13) 0.0909(12) 0.7032(7) 0.295(9) Uani 0.659(8) d PDU 1
Cl5 Cl 1.1681(6) -0.1146(4) 0.5870(4) 0.094(2) Uani 0.659(8) d PDU 1
C45' C 1.2035(14) 0.0255(13) 0.6542(13) 0.059(6) Uani 0.341(8) d PD 2
H45' H 1.1624(14) 0.0248(13) 0.7021(13) 0.070 Uiso 0.341(8) calc PR 2
Cl3' Cl 1.1822(13) 0.1077(16) 0.5990(19) 0.160(7) Uani 0.341(8) d PDU 2
Cl4' Cl 1.3436(7) 0.0533(11) 0.6903(10) 0.099(4) Uani 0.341(8) d PDU 2
Cl5' Cl 1.1642(31) -0.0985(15) 0.5727(14) 0.274(14) Uani 0.341(8) d PDU 2
C46 C 0.8032(9) 1.1699(7) 0.6613(8) 0.129(5) Uani 0.659(8) d PD 1
H46 H 0.7868(9) 1.2260(7) 0.6412(8) 0.154 Uiso 0.659(8) calc PR 1
Cl6 Cl 0.9252(5) 1.1613(7) 0.6442(5) 0.103(3) Uani 0.659(8) d PDU 1
Cl7 Cl 0.7011(5) 1.0365(4) 0.6059(4) 0.0903(15) Uani 0.659(8) d PDU 1
Cl8 Cl 0.8155(6) 1.2015(4) 0.7825(6) 0.140(3) Uani 0.659(8) d PDU 1
C46' C 0.8032(9) 1.1699(7) 0.6613(8) 0.129(5) Uani 0.341(8) d PD 2
H46' H 0.8032(14) 1.2232(16) 0.6313(16) 0.154 Uiso 0.341(8) calc PR 2
Cl6' Cl 0.9103(14) 1.1456(16) 0.6409(16) 0.163(9) Uani 0.341(8) d PDU 2
Cl7' Cl 0.6924(14) 1.0830(17) 0.6168(14) 0.207(11) Uani 0.341(8) d PDU 2
Cl8' Cl 0.7956(15) 1.2321(9) 0.7557(7) 0.147(6) Uani 0.341(8) d PDU 2
C47 C 0.4689(8) 0.7284(8) 0.4811(6) 0.102(3) Uani 0.659(8) d PD 1
H47 H 0.4010(8) 0.6652(8) 0.4630(6) 0.123 Uiso 0.659(8) calc PR 1
Cl9 Cl 0.5027(7) 0.7489(5) 0.3914(3) 0.139(3) Uani 0.659(8) d PDU 1
ClA Cl 0.4403(7) 0.8393(7) 0.5450(5) 0.176(4) Uani 0.659(8) d PDU 1
ClB Cl 0.5540(7) 0.7061(7) 0.5440(6) 0.194(4) Uani 0.659(8) d PDU 1
C47' C 0.4689(8) 0.7284(8) 0.4811(6) 0.102(3) Uani 0.341(8) d PD 2
H47' H 0.4096(12) 0.6577(12) 0.4551(8) 0.123 Uiso 0.341(8) calc PR 2
Cl9' Cl 0.4788(12) 0.7894(12) 0.5845(8) 0.161(6) Uani 0.341(8) d PDU 2
ClA' Cl 0.5845(16) 0.7416(12) 0.4332(16) 0.213(9) Uani 0.341(8) d PDU 2
ClB' Cl 0.4514(27) 0.8327(25) 0.4442(21) 0.494(21) Uani 0.341(8) d PDU 2
Cl20 Cl 0.5065(14) 0.5805(15) 0.5098(11) 0.080(4) Uiso 0.15 d P 3
Cl21 Cl 0.6580(30) 1.1745(29) 0.6808(25) 0.237(14) Uiso 0.20 d P 3
Cl22 Cl 0.5329(18) 0.6367(18) 0.5155(14) 0.170(8) Uiso 0.30 d P 3
Cl23 Cl 1.2973(55) -0.0306(56) 0.6277(43) 0.357(30) Uiso 0.20 d P 3
Cl24 Cl 0.5700(59) 0.8929(55) 0.5595(46) 0.330(30) Uiso 0.15 d P 3

loop_
_atom_type_symbol
_atom_type_description
_atom_type_scat_dispersion_real
_atom_type_scat_dispersion_imag
_atom_type_scat_source
C C 0.0033 0.0016 'International Tables Vol C Tables 4.2.6.8 and 6.1.1.4'
H H 0.0000 0.0000 'International Tables Vol C Tables 4.2.6.8 and 6.1.1.4'
O O 0.0106 0.0060 'International Tables Vol C Tables 4.2.6.8 and 6.1.1.4'
P P 0.1023 0.0942 'International Tables Vol C Tables 4.2.6.8 and 6.1.1.4'
Cl Cl 0.1484 0.1585 'International Tables Vol C Tables 4.2.6.8 and 6.1.1.4'
Pd Pd -0.9988 1.0072 'International Tables Vol C Tables 4.2.6.8 and 6.1.1.4'

loop_
_geom_angle_atom_site_label_1
_geom_angle_atom_site_label_2
_geom_angle_atom_site_label_3
_geom_angle
_geom_angle_site_symmetry_1
_geom_angle_site_symmetry_3
_geom_angle_publ_flag
P1 Pd1 Cl2 88.73(6) . . ?
P1 Pd1 Cl1 94.54(5) . . ?
Cl2 Pd1 Cl1 176.34(5) . . ?
P1 Pd1 Cl1 173.53(6) . 2_766 ?
Cl2 Pd1 Cl1 90.54(6) . 2_766 ?
Cl1 Pd1 Cl1 86.02(5) . 2_766 ?
Pd1 Cl1 Pd1 93.98(5) . 2_766 ?
O4 P1 O2 104.9(2) . . ?
O4 P1 O3 107.5(2) . . ?
O2 P1 O3 104.8(2) . . ?
O4 P1 Pd1 109.19(13) . . ?
O2 P1 Pd1 122.53(13) . . ?
O3 P1 Pd1 107.11(13) . . ?
C12 O2 P1 135.8(3) . . ?
C23 O3 P1 121.5(3) . . ?
C34 O4 P1 138.7(3) . . ?
O1 C1 C2 122.0(5) . . ?
O1 C1 C6 117.2(5) . . ?
C2 C1 C6 120.8(5) . . ?
C1 C2 C3 117.9(5) . . ?
C1 C2 C44 121.2(5) . . ?
C3 C2 C44 121.0(5) . . ?
C4 C3 C2 123.1(5) . . ?
C3 C4 C5 116.6(5) . . ?
C3 C4 C7 121.9(5) . . ?
C5 C4 C7 121.4(5) . . ?
C6 C5 C4 122.2(5) . . ?
C1 C6 C5 118.7(5) . . ?
C1 C6 C11 119.3(5) . . ?
C5 C6 C11 121.8(5) . . ?
C9 C7 C10 111.3(7) . . ?
C9 C7 C8 106.5(8) . . ?
C10 C7 C8 107.1(7) . . ?
C9 C7 C4 111.5(6) . . ?
C10 C7 C4 108.2(6) . . ?
C8 C7 C4 112.1(6) . . ?
C6 C11 C13 120.7(5) . . ?
C13 C12 C17 121.2(4) . . ?
C13 C12 O2 118.4(4) . . ?
C17 C12 O2 120.2(4) . . ?
C12 C13 C14 117.6(4) . . ?
C12 C13 C11 129.0(5) . . ?
C14 C13 C11 113.3(4) . . ?
C15 C14 C13 123.9(5) . . ?
C14 C15 C16 115.9(5) . . ?
C14 C15 C18 123.2(5) . . ?
C16 C15 C18 120.9(5) . . ?
C15 C16 C17 124.1(5) . . ?
C16 C17 C12 117.2(4) . . ?
C16 C17 C22 117.0(4) . . ?
C12 C17 C22 125.6(4) . . ?
C20' C18 C21' 113.6(29) . . ?
C20 C18 C21 109.6(6) . . ?
C20' C18 C15 116.8(17) . . ?
C21' C18 C15 110.9(17) . . ?
C20 C18 C15 113.4(5) . . ?
C21 C18 C15 109.6(5) . . ?
C20 C18 C19 107.2(6) . . ?
C21 C18 C19 108.0(6) . . ?
C15 C18 C19 108.9(5) . . ?
C20' C18 C19' 108.9(27) . . ?
C21' C18 C19' 102.7(28) . . ?
C15 C18 C19' 102.4(14) . . ?
C24 C22 C17 115.5(4) . . ?
C24 C23 C28 123.7(4) . . ?
C24 C23 O3 117.9(4) . . ?
C28 C23 O3 118.5(4) . . ?
C23 C24 C25 117.2(4) . . ?
C23 C24 C22 119.8(4) . . ?
C25 C24 C22 123.0(4) . . ?
C26 C25 C24 121.7(4) . . ?
C25 C26 C27 118.4(4) . . ?
C25 C26 C29 122.8(4) . . ?
C27 C26 C29 118.7(4) . . ?
C26 C27 C28 121.7(4) . . ?
C23 C28 C27 117.2(4) . . ?
C23 C28 C33 120.5(4) . . ?
C27 C28 C33 122.1(4) . . ?
C30 C29 C32 108.7(5) . . ?
C30 C29 C31 108.8(5) . . ?
C32 C29 C31 108.6(5) . . ?
C30 C29 C26 111.9(4) . . ?
C32 C29 C26 109.4(5) . . ?
C31 C29 C26 109.4(4) . . ?
C28 C33 C35 109.5(4) . . ?
C35 C34 C39 120.9(4) . . ?
C35 C34 O4 120.9(4) . . ?
C39 C34 O4 117.6(4) . . ?
C36 C35 C34 118.1(5) . . ?
C36 C35 C33 118.6(4) . . ?
C34 C35 C33 123.3(4) . . ?
C37 C36 C35 122.7(5) . . ?
C36 C37 C38 116.3(5) . . ?
C36 C37 C40 122.3(5) . . ?
C38 C37 C40 121.3(5) . . ?
C39 C38 C37 123.4(5) . . ?
C38 C39 C34 117.6(4) . . ?
C38 C39 C44 118.1(5) . . ?
C34 C39 C44 124.0(4) . . ?
C42 C40 C43 112.4(8) . . ?
C42 C40 C37 111.9(6) . . ?
C43 C40 C37 112.4(5) . . ?
C42 C40 C41 105.9(8) . . ?
C43 C40 C41 106.7(7) . . ?
C37 C40 C41 107.0(6) . . ?
C2 C44 C39 119.1(4) . . ?
Cl4 C45 Cl3 105.7(14) . . ?
Cl4 C45 Cl5 114.3(10) . . ?
Cl3 C45 Cl5 104.0(10) . . ?
Cl3' C45' Cl5' 103.3(16) . . ?
Cl3' C45' Cl4' 111.8(12) . . ?
Cl5' C45' Cl4' 102.7(17) . . ?
Cl6 C46 Cl7 107.5(6) . . ?
Cl6 C46 Cl8 103.7(7) . . ?
Cl7 C46 Cl8 108.7(6) . . ?
Cl7' C46' Cl8' 107.8(11) . . ?
Cl7' C46' Cl6' 119.4(13) . . ?
Cl8' C46' Cl6' 121.7(14) . . ?
ClB C47 Cl9 117.7(8) . . ?
ClB C47 ClA 107.1(6) . . ?
Cl9 C47 ClA 109.6(7) . . ?
Cl9' C47' ClA' 121.4(12) . . ?
Cl9' C47' ClB' 96.5(12) . . ?
ClA' C47' ClB' 87.2(11) . . ?
C47' ClA' ClB' 46.6(7) . . ?
C47' ClB' ClA' 46.2(7) . . ?
Cl22 Cl20 Cl20 157.0(34) . 2_666 ?

loop_
_geom_bond_atom_site_label_1
_geom_bond_atom_site_label_2
_geom_bond_distance
_geom_bond_site_symmetry_2
_geom_bond_publ_flag
Pd1 P1 2.1874(14) . ?
Pd1 Cl2 2.261(2) . ?
Pd1 Cl1 2.307(2) . ?
Pd1 Cl1 2.392(2) 2_766 ?
Cl1 Pd1 2.392(2) 2_766 ?
P1 O4 1.573(3) . ?
P1 O2 1.574(3) . ?
P1 O3 1.583(3) . ?
O1 C1 1.374(6) . ?
O2 C12 1.419(6) . ?
O3 C23 1.414(5) . ?
O4 C34 1.418(5) . ?
C1 C2 1.386(7) . ?
C1 C6 1.387(8) . ?
C2 C3 1.398(7) . ?
C2 C44 1.502(7) . ?
C3 C4 1.377(8) . ?
C4 C5 1.394(8) . ?
C4 C7 1.536(8) . ?
C5 C6 1.389(8) . ?
C6 C11 1.499(8) . ?
C7 C9 1.492(10) . ?
C7 C10 1.504(11) . ?
C7 C8 1.512(11) . ?
C11 C13 1.525(7) . ?
C12 C13 1.378(7) . ?
C12 C17 1.411(7) . ?
C13 C14 1.405(7) . ?
C14 C15 1.371(7) . ?
C15 C16 1.383(7) . ?
C15 C18 1.521(7) . ?
C16 C17 1.388(7) . ?
C17 C22 1.512(7) . ?
C18 C20' 1.44(4) . ?
C18 C21' 1.50(5) . ?
C18 C20 1.513(10) . ?
C18 C21 1.519(9) . ?
C18 C19 1.568(9) . ?
C18 C19' 1.69(4) . ?
C22 C24 1.502(6) . ?
C23 C24 1.371(7) . ?
C23 C28 1.377(7) . ?
C24 C25 1.402(7) . ?
C25 C26 1.379(7) . ?
C26 C27 1.389(7) . ?
C26 C29 1.545(7) . ?
C27 C28 1.395(7) . ?
C28 C33 1.505(6) . ?
C29 C30 1.523(8) . ?
C29 C32 1.526(8) . ?
C29 C31 1.538(9) . ?
C33 C35 1.516(7) . ?
C34 C35 1.391(7) . ?
C34 C39 1.392(7) . ?
C35 C36 1.387(7) . ?
C36 C37 1.384(8) . ?
C37 C38 1.394(8) . ?
C37 C40 1.538(7) . ?
C38 C39 1.379(7) . ?
C39 C44 1.521(7) . ?
C40 C42 1.484(11) . ?
C40 C43 1.511(10) . ?
C40 C41 1.553(13) . ?
C45 Cl4 1.68(2) . ?
C45 Cl3 1.69(2) . ?
C45 Cl5 1.759(13) . ?
C45' Cl3' 1.72(2) . ?
C45' Cl5' 1.74(2) . ?
C45' Cl4' 1.79(2) . ?
C46 Cl6 1.708(12) . ?
C46 Cl7 1.842(12) . ?
C46 Cl8 1.882(13) . ?
C46' Cl7' 1.54(2) . ?
C46' Cl8' 1.567(14) . ?
C46' Cl6' 1.61(2) . ?
C47 ClB 1.613(11) . ?
C47 Cl9 1.652(11) . ?
C47 ClA 1.768(11) . ?
C47' Cl9' 1.632(13) . ?
C47' ClA' 1.779(14) . ?
C47' ClB' 1.79(2) . ?
ClA' ClB' 2.46(3) . ?
Cl20 Cl22 0.73(2) . ?
Cl20 Cl20 2.12(4) 2_666 ?

loop_
_geom_torsion_atom_site_label_1
_geom_torsion_atom_site_label_2
_geom_torsion_atom_site_label_3
_geom_torsion_atom_site_label_4
_geom_torsion
_geom_torsion_site_symmetry_1
_geom_torsion_site_symmetry_2
_geom_torsion_site_symmetry_3
_geom_torsion_site_symmetry_4
_geom_torsion_publ_flag
P1 Pd1 Cl1 Pd1 -173.53(6) . . . 2_766 ?
Cl2 Pd1 Cl1 Pd1 -20.3(10) . . . 2_766 ?
Cl1 Pd1 Cl1 Pd1 0.0 2_766 . . 2_766 ?
Cl2 Pd1 P1 O4 166.51(15) . . . . ?
Cl1 Pd1 P1 O4 -15.14(15) . . . . ?
Cl1 Pd1 P1 O4 -109.9(4) 2_766 . . . ?
Cl2 Pd1 P1 O2 43.5(2) . . . . ?
Cl1 Pd1 P1 O2 -138.1(2) . . . . ?
Cl1 Pd1 P1 O2 127.1(4) 2_766 . . . ?
Cl2 Pd1 P1 O3 -77.40(14) . . . . ?
Cl1 Pd1 P1 O3 100.95(14) . . . . ?
Cl1 Pd1 P1 O3 6.2(5) 2_766 . . . ?
O4 P1 O2 C12 -172.6(4) . . . . ?
O3 P1 O2 C12 74.3(4) . . . . ?
Pd1 P1 O2 C12 -47.7(5) . . . . ?
O4 P1 O3 C23 -76.0(4) . . . . ?
O2 P1 O3 C23 35.2(4) . . . . ?
Pd1 P1 O3 C23 166.7(3) . . . . ?
O2 P1 O4 C34 -49.1(5) . . . . ?
O3 P1 O4 C34 62.0(5) . . . . ?
Pd1 P1 O4 C34 177.9(4) . . . . ?
O1 C1 C2 C3 173.8(5) . . . . ?
C6 C1 C2 C3 -7.7(8) . . . . ?
O1 C1 C2 C44 -5.1(8) . . . . ?
C6 C1 C2 C44 173.4(5) . . . . ?
C1 C2 C3 C4 1.2(8) . . . . ?
C44 C2 C3 C4 -179.9(5) . . . . ?
C2 C3 C4 C5 5.0(9) . . . . ?
C2 C3 C4 C7 -171.6(5) . . . . ?
C3 C4 C5 C6 -5.0(9) . . . . ?
C7 C4 C5 C6 171.6(6) . . . . ?
O1 C1 C6 C5 -173.7(5) . . . . ?
C2 C1 C6 C5 7.7(8) . . . . ?
O1 C1 C6 C11 1.2(7) . . . . ?
C2 C1 C6 C11 -177.4(5) . . . . ?
C4 C5 C6 C1 -1.1(8) . . . . ?
C4 C5 C6 C11 -175.9(5) . . . . ?
C3 C4 C7 C9 -134.4(8) . . . . ?
C5 C4 C7 C9 49.2(10) . . . . ?
C3 C4 C7 C10 102.8(8) . . . . ?
C5 C4 C7 C10 -73.6(8) . . . . ?
C3 C4 C7 C8 -15.0(10) . . . . ?
C5 C4 C7 C8 168.6(7) . . . . ?
C1 C6 C11 C13 86.2(7) . . . . ?
C5 C6 C11 C13 -99.0(7) . . . . ?
P1 O2 C12 C13 121.5(4) . . . . ?
P1 O2 C12 C17 -63.5(6) . . . . ?
C17 C12 C13 C14 -2.4(7) . . . . ?
O2 C12 C13 C14 172.5(4) . . . . ?
C17 C12 C13 C11 179.8(5) . . . . ?
O2 C12 C13 C11 -5.3(8) . . . . ?
C6 C11 C13 C12 -21.8(9) . . . . ?
C6 C11 C13 C14 160.3(5) . . . . ?
C12 C13 C14 C15 0.7(8) . . . . ?
C11 C13 C14 C15 178.8(5) . . . . ?
C13 C14 C15 C16 1.3(8) . . . . ?
C13 C14 C15 C18 -179.6(5) . . . . ?
C14 C15 C16 C17 -1.7(8) . . . . ?
C18 C15 C16 C17 179.2(5) . . . . ?
C15 C16 C17 C12 0.1(7) . . . . ?
C15 C16 C17 C22 176.1(5) . . . . ?
C13 C12 C17 C16 2.1(7) . . . . ?
O2 C12 C17 C16 -172.8(4) . . . . ?
C13 C12 C17 C22 -173.6(4) . . . . ?
O2 C12 C17 C22 11.6(7) . . . . ?
C14 C15 C18 C20' -169.2(26) . . . . ?
C16 C15 C18 C20' 9.8(26) . . . . ?
C14 C15 C18 C21' -37.1(27) . . . . ?
C16 C15 C18 C21' 142.0(26) . . . . ?
C14 C15 C18 C20 -2.1(9) . . . . ?
C16 C15 C18 C20 176.9(6) . . . . ?
C14 C15 C18 C21 120.7(7) . . . . ?
C16 C15 C18 C21 -60.2(7) . . . . ?
C14 C15 C18 C19 -121.3(6) . . . . ?
C16 C15 C18 C19 57.7(7) . . . . ?
C14 C15 C18 C19' 71.9(18) . . . . ?
C16 C15 C18 C19' -109.1(18) . . . . ?
C16 C17 C22 C24 125.9(5) . . . . ?
C12 C17 C22 C24 -58.4(6) . . . . ?
P1 O3 C23 C24 -89.1(5) . . . . ?
P1 O3 C23 C28 91.7(5) . . . . ?
C28 C23 C24 C25 1.6(7) . . . . ?
O3 C23 C24 C25 -177.5(4) . . . . ?
C28 C23 C24 C22 -178.1(4) . . . . ?
O3 C23 C24 C22 2.8(6) . . . . ?
C17 C22 C24 C23 90.2(6) . . . . ?
C17 C22 C24 C25 -89.5(6) . . . . ?
C23 C24 C25 C26 -0.3(7) . . . . ?
C22 C24 C25 C26 179.4(5) . . . . ?
C24 C25 C26 C27 0.3(7) . . . . ?
C24 C25 C26 C29 178.3(5) . . . . ?
C25 C26 C27 C28 -1.5(7) . . . . ?
C29 C26 C27 C28 -179.6(5) . . . . ?
C24 C23 C28 C27 -2.8(7) . . . . ?
O3 C23 C28 C27 176.3(4) . . . . ?
C24 C23 C28 C33 172.5(4) . . . . ?
O3 C23 C28 C33 -8.4(6) . . . . ?
C26 C27 C28 C23 2.7(7) . . . . ?
C26 C27 C28 C33 -172.5(5) . . . . ?
C25 C26 C29 C30 9.5(8) . . . . ?
C27 C26 C29 C30 -172.5(5) . . . . ?
C25 C26 C29 C32 -111.1(6) . . . . ?
C27 C26 C29 C32 66.9(6) . . . . ?
C25 C26 C29 C31 130.1(5) . . . . ?
C27 C26 C29 C31 -51.9(6) . . . . ?
C23 C28 C33 C35 -88.7(5) . . . . ?
C27 C28 C33 C35 86.4(5) . . . . ?
P1 O4 C34 C35 -62.7(7) . . . . ?
P1 O4 C34 C39 126.0(5) . . . . ?
C39 C34 C35 C36 -10.6(7) . . . . ?
O4 C34 C35 C36 178.4(4) . . . . ?
C39 C34 C35 C33 169.0(4) . . . . ?
O4 C34 C35 C33 -2.0(7) . . . . ?
C28 C33 C35 C36 -94.8(5) . . . . ?
C28 C33 C35 C34 85.6(5) . . . . ?
C34 C35 C36 C37 3.0(8) . . . . ?
C33 C35 C36 C37 -176.7(5) . . . . ?
C35 C36 C37 C38 4.1(8) . . . . ?
C35 C36 C37 C40 -175.0(6) . . . . ?
C36 C37 C38 C39 -3.8(9) . . . . ?
C40 C37 C38 C39 175.2(6) . . . . ?
C37 C38 C39 C34 -3.4(8) . . . . ?
C37 C38 C39 C44 170.4(5) . . . . ?
C35 C34 C39 C38 10.8(7) . . . . ?
O4 C34 C39 C38 -177.9(4) . . . . ?
C35 C34 C39 C44 -162.6(5) . . . . ?
O4 C34 C39 C44 8.7(7) . . . . ?
C36 C37 C40 C42 -135.9(8) . . . . ?
C38 C37 C40 C42 45.1(11) . . . . ?
C36 C37 C40 C43 -8.3(10) . . . . ?
C38 C37 C40 C43 172.8(7) . . . . ?
C36 C37 C40 C41 108.5(7) . . . . ?
C38 C37 C40 C41 -70.5(8) . . . . ?
C1 C2 C44 C39 -43.9(7) . . . . ?
C3 C2 C44 C39 137.2(5) . . . . ?
C38 C39 C44 C2 141.7(5) . . . . ?
C34 C39 C44 C2 -45.0(8) . . . . ?
Cl9' C47' ClA' ClB' -95.9(15) . . . . ?
ClB' C47' ClA' ClB' 0.000(13) . . . . ?
Cl9' C47' ClB' ClA' 121.3(12) . . . . ?
ClA' C47' ClB' ClA' 0.000(12) . . . . ?
C47' ClA' ClB' C47' 0.00(2) . . . . ?
